data_1567309
loop_
_publ_author_name
'Reid, Amelia G.'
'Moreno, Juan J.'
'Hooe, Shelby L.'
'Baugh, Kira R.'
'Thomas, Isobel H.'
'Dickie, Diane A.'
'Machan, Charles W.'

_publ_section_title
;
 Inverse potential scaling in co-electrocatalytic activity for CO2
 reduction through redox mediator tuning and catalyst design
;
_journal_issue 33
_journal_name_full 'Chemical Science'
_journal_page_first 9595
_journal_page_last 9606
_journal_paper_doi 10.1039/D2SC03258A
_journal_volume 13
_journal_year 2022
_chemical_formula_sum 'C38 H48 N2 O2'
_chemical_formula_weight 564.78
_chemical_name_common MnNRC8
_space_group_crystal_system triclinic
_space_group_IT_number 2
_space_group_name_Hall '-P 1'
_space_group_name_H-M_alt 'P -1'
_atom_sites_solution_hydrogens mixed
_atom_sites_solution_primary dual
_audit_update_record
;
2020-02-18 deposited with the CCDC.	2022-07-21 downloaded from the CCDC.
;
_cell_angle_alpha 106.415(5)
_cell_angle_beta 93.806(5)
_cell_angle_gamma 97.936(6)
_cell_formula_units_Z 1
_cell_length_a 6.142(2)
_cell_length_b 9.094(3)
_cell_length_c 15.431(5)
_cell_measurement_reflns_used 1572
_cell_measurement_temperature 100.(2)
_cell_measurement_theta_max 24.9803
_cell_measurement_theta_min 2.7692
_cell_volume 813.8(5)
_computing_cell_refinement 'SAINT V8.40A (Bruker Nano, Inc., 2019)'
_computing_data_reduction 'SAINT V8.40A (Bruker Nano, Inc., 2019)'
_computing_structure_refinement 'SHELXL-2018/3 (Sheldrick, 2018)'
_computing_structure_solution 'SHELXT 2014/5 (Sheldrick, 2014)'
_diffrn_ambient_temperature 100.(2)
_diffrn_detector_area_resol_mean 8.3333
_diffrn_measured_fraction_theta_full 0.955
_diffrn_measured_fraction_theta_max 0.955
_diffrn_measurement_device_type 'Bruker Kappa APEXII Duo'
_diffrn_measurement_method '\f and \w scans'
_diffrn_radiation_monochromator graphite
_diffrn_radiation_type 'Mo K\a'
_diffrn_radiation_wavelength 0.71073
_diffrn_reflns_av_unetI/netI 0.0922
_diffrn_reflns_limit_h_max 7
_diffrn_reflns_limit_h_min -7
_diffrn_reflns_limit_k_max 10
_diffrn_reflns_limit_k_min -10
_diffrn_reflns_limit_l_max 18
_diffrn_reflns_limit_l_min 0
_diffrn_reflns_number 3031
_diffrn_reflns_theta_full 25.26
_diffrn_reflns_theta_max 25.26
_diffrn_reflns_theta_min 2.36
_diffrn_source 'fine-focus sealed tube'
_exptl_absorpt_coefficient_mu 0.070
_exptl_absorpt_correction_T_max 0.99
_exptl_absorpt_correction_T_min 0.63
_exptl_absorpt_correction_type multi-scan
_exptl_absorpt_process_details 'TWINABS - Bruker AXS scaling for twinned crystals - Version 2012/1'
_exptl_crystal_colour yellow
_exptl_crystal_density_diffrn 1.152
_exptl_crystal_density_method 'not measured'
_exptl_crystal_description plate
_exptl_crystal_F_000 306
_exptl_crystal_size_max 0.589
_exptl_crystal_size_mid 0.091
_exptl_crystal_size_min 0.077
_refine_diff_density_max 0.352
_refine_diff_density_min -0.311
_refine_ls_extinction_method none
_refine_ls_goodness_of_fit_ref 1.047
_refine_ls_hydrogen_treatment mixed
_refine_ls_matrix_type full
_refine_ls_number_parameters 202
_refine_ls_number_reflns 3031
_refine_ls_number_restraints 0
_refine_ls_restrained_S_all 1.047
_refine_ls_R_factor_all 0.1128
_refine_ls_R_factor_gt 0.0815
_refine_ls_shift/su_max 0.000
_refine_ls_shift/su_mean 0.000
_refine_ls_structure_factor_coef Fsqd
_refine_ls_weighting_details 'w=1/[\s^2^(Fo^2^)+(0.1363P)^2^+0.1612P] where P=(Fo^2^+2Fc^2^)/3'
_refine_ls_weighting_scheme calc
_refine_ls_wR_factor_gt 0.2118
_refine_ls_wR_factor_ref 0.2350
_reflns_number_gt 2146
_reflns_number_total 3031
_reflns_threshold_expression 'I > 2\s(I)'
_cod_data_source_file d2sc03258a3.cif
_cod_data_source_block tbudhbpy02
_cod_depositor_comments
;
The following automatic conversions were performed:

data item '_exptl_absorpt_correction_type' value 'Multi-Scan' was
changed to 'multi-scan' in accordance with the
/home/data/users/saulius/crontab/automatic-downloads/rss-feeds/RSC/lib/dictionaries/cif_core.dic
dictionary named 'cif_core.dic' version 2.4.2 last updated on
2011-04-26.

Automatic conversion script
Id: cif_fix_values 7556 2019-12-06 15:28:31Z antanas 

 Adding full bibliography for 1567306--1567312.cif.
;
_cod_database_code 1567309

loop_
_space_group_symop_operation_xyz
'x, y, z'
'-x, -y, -z'

loop_
_atom_site_type_symbol
_atom_site_label
_atom_site_fract_x
_atom_site_fract_y
_atom_site_fract_z
_atom_site_U_iso_or_equiv
_atom_site_adp_type
_atom_site_calc_flag
_atom_site_refinement_flags_adp
_atom_site_refinement_flags_occupancy
_atom_site_refinement_flags_posn
_atom_site_occupancy
_atom_site_disorder_assembly
_atom_site_disorder_group
O O1 0.2634(4) 0.3610(3) 0.27422(18) 0.0297(7) Uani d . . . 1 . .
H H1 0.221(8) 0.388(6) 0.331(3) 0.048(13) Uiso d . . . 1 . .
N N1 0.2129(5) 0.5364(4) 0.4303(2) 0.0235(8) Uani d . . . 1 . .
C C1 0.1077(6) 0.5528(5) 0.5052(2) 0.0248(9) Uani d . . . 1 . .
C C2 0.1956(6) 0.6613(5) 0.5869(3) 0.0300(10) Uani d . . . 1 . .
H H2 0.119032 0.6723 0.639259 0.036 Uiso calc U . R 1 . .
C C3 0.3965(7) 0.7530(5) 0.5908(3) 0.0332(10) Uani d . . . 1 . .
H H3 0.460203 0.827678 0.646367 0.04 Uiso calc U . R 1 . .
C C4 0.5054(7) 0.7363(5) 0.5139(3) 0.0305(10) Uani d . . . 1 . .
H H4 0.644439 0.798642 0.516301 0.037 Uiso calc U . R 1 . .
C C5 0.4090(6) 0.6272(5) 0.4330(2) 0.0255(9) Uani d . . . 1 . .
C C6 0.5109(6) 0.6012(5) 0.3466(2) 0.0249(9) Uani d . . . 1 . .
C C7 0.4369(6) 0.4702(4) 0.2707(2) 0.0233(9) Uani d . . . 1 . .
C C8 0.5395(6) 0.4480(4) 0.1898(2) 0.0223(8) Uani d . . . 1 . .
C C9 0.7147(6) 0.5615(4) 0.1878(2) 0.0208(8) Uani d . . . 1 . .
H H9 0.786001 0.547295 0.133902 0.025 Uiso calc U . R 1 . .
C C10 0.7924(6) 0.6961(4) 0.2608(2) 0.0235(9) Uani d . . . 1 . .
C C11 0.6890(6) 0.7118(4) 0.3389(2) 0.0225(8) Uani d . . . 1 . .
H H11 0.739453 0.800691 0.389621 0.027 Uiso calc U . R 1 . .
C C12 0.9735(6) 0.8232(4) 0.2525(2) 0.0247(9) Uani d . . . 1 . .
C C13 0.8643(7) 0.9346(5) 0.2130(3) 0.0351(10) Uani d . . . 1 . .
H H13A 0.782998 0.877129 0.153532 0.053 Uiso calc U . R 1 . .
H H13B 0.97813 1.015926 0.205984 0.053 Uiso calc U . R 1 . .
H H13C 0.761611 0.982155 0.25408 0.053 Uiso calc U . R 1 . .
C C14 1.1018(7) 0.9150(6) 0.3447(3) 0.0408(12) Uani d . . . 1 . .
H H14A 1.002233 0.970712 0.384095 0.061 Uiso calc U . R 1 . .
H H14B 1.223161 0.989745 0.3361 0.061 Uiso calc U . R 1 . .
H H14C 1.162085 0.843285 0.373099 0.061 Uiso calc U . R 1 . .
C C15 1.1417(6) 0.7560(5) 0.1893(3) 0.0324(10) Uani d . . . 1 . .
H H15A 1.205116 0.678333 0.211285 0.049 Uiso calc U . R 1 . .
H H15B 1.259848 0.839807 0.188635 0.049 Uiso calc U . R 1 . .
H H15C 1.067153 0.707031 0.127578 0.049 Uiso calc U . R 1 . .
C C16 0.4570(6) 0.3042(4) 0.1078(2) 0.0238(9) Uani d . . . 1 . .
C C17 0.2143(6) 0.3011(5) 0.0747(3) 0.0289(10) Uani d . . . 1 . .
H H17A 0.12364 0.303024 0.124775 0.043 Uiso calc U . R 1 . .
H H17B 0.161934 0.2062 0.024485 0.043 Uiso calc U . R 1 . .
H H17C 0.202582 0.392077 0.05363 0.043 Uiso calc U . R 1 . .
C C18 0.4825(7) 0.1559(5) 0.1335(3) 0.0322(10) Uani d . . . 1 . .
H H18A 0.63939 0.155808 0.149903 0.048 Uiso calc U . R 1 . .
H H18B 0.424228 0.064797 0.081669 0.048 Uiso calc U . R 1 . .
H H18C 0.400314 0.152479 0.185383 0.048 Uiso calc U . R 1 . .
C C19 0.5924(6) 0.3043(5) 0.0271(2) 0.0261(9) Uani d . . . 1 . .
H H19A 0.576856 0.396194 0.007561 0.039 Uiso calc U . R 1 . .
H H19B 0.53786 0.21027 -0.023383 0.039 Uiso calc U . R 1 . .
H H19C 0.748645 0.30638 0.045993 0.039 Uiso calc U . R 1 . .

loop_
_atom_site_aniso_label
_atom_site_aniso_U_11
_atom_site_aniso_U_22
_atom_site_aniso_U_33
_atom_site_aniso_U_12
_atom_site_aniso_U_13
_atom_site_aniso_U_23
O1 0.0297(15) 0.0258(16) 0.0268(15) -0.0052(13) 0.0113(12) -0.0004(12)
N1 0.0210(17) 0.0217(18) 0.0250(16) 0.0022(14) 0.0060(13) 0.0022(14)
C1 0.0190(18) 0.026(2) 0.0261(19) 0.0038(17) 0.0051(15) 0.0024(17)
C2 0.028(2) 0.034(2) 0.024(2) -0.0002(19) 0.0085(17) 0.0025(18)
C3 0.030(2) 0.033(2) 0.025(2) -0.007(2) 0.0045(17) -0.0048(18)
C4 0.025(2) 0.030(2) 0.029(2) -0.0094(18) 0.0028(17) 0.0036(18)
C5 0.024(2) 0.023(2) 0.026(2) 0.0019(17) 0.0053(16) 0.0028(17)
C6 0.022(2) 0.029(2) 0.0222(19) 0.0050(18) 0.0057(16) 0.0037(17)
C7 0.0213(19) 0.022(2) 0.0274(19) 0.0016(17) 0.0043(16) 0.0087(16)
C8 0.0179(18) 0.021(2) 0.0261(19) 0.0054(17) 0.0023(15) 0.0024(16)
C9 0.0196(18) 0.018(2) 0.0228(18) 0.0051(16) 0.0048(15) 0.0018(15)
C10 0.0194(19) 0.024(2) 0.0266(19) 0.0045(17) 0.0012(15) 0.0070(16)
C11 0.0194(18) 0.020(2) 0.0228(18) 0.0022(16) 0.0031(15) -0.0019(16)
C12 0.0188(19) 0.023(2) 0.030(2) 0.0012(17) 0.0043(15) 0.0036(17)
C13 0.034(2) 0.027(2) 0.045(2) 0.0048(19) 0.0089(19) 0.0104(19)
C14 0.030(2) 0.047(3) 0.035(2) -0.014(2) 0.0067(19) 0.004(2)
C15 0.021(2) 0.032(2) 0.043(2) 0.0012(18) 0.0115(18) 0.0083(19)
C16 0.0222(19) 0.023(2) 0.0236(18) 0.0052(17) 0.0052(15) 0.0018(16)
C17 0.0201(19) 0.034(2) 0.027(2) 0.0027(18) 0.0036(16) 0.0006(18)
C18 0.041(2) 0.025(2) 0.030(2) 0.0062(19) 0.0091(18) 0.0056(17)
C19 0.025(2) 0.026(2) 0.0252(19) 0.0083(17) 0.0074(16) 0.0019(17)

loop_
_atom_type_symbol
_atom_type_description
_atom_type_scat_dispersion_real
_atom_type_scat_dispersion_imag
_atom_type_scat_source
C C 0.0033 0.0016 'International Tables Vol C Tables 4.2.6.8 and 6.1.1.4'
H H 0.0000 0.0000 'International Tables Vol C Tables 4.2.6.8 and 6.1.1.4'
N N 0.0061 0.0033 'International Tables Vol C Tables 4.2.6.8 and 6.1.1.4'
O O 0.0106 0.0060 'International Tables Vol C Tables 4.2.6.8 and 6.1.1.4'

loop_
_geom_angle_atom_site_label_1
_geom_angle_atom_site_label_2
_geom_angle_atom_site_label_3
_geom_angle_site_symmetry_1
_geom_angle_site_symmetry_3
_geom_angle
_geom_angle_publ_flag
C7 O1 H1 . . 108.(3) ?
C1 N1 C5 . . 120.4(3) ?
N1 C1 C2 . . 121.5(3) ?
N1 C1 C1 . 2_566 116.1(4) ?
C2 C1 C1 . 2_566 122.4(4) ?
C3 C2 C1 . . 118.7(3) ?
C3 C2 H2 . . 120.6 ?
C1 C2 H2 . . 120.6 ?
C2 C3 C4 . . 120.0(4) ?
C2 C3 H3 . . 120.0 ?
C4 C3 H3 . . 120.0 ?
C3 C4 C5 . . 119.2(4) ?
C3 C4 H4 . . 120.4 ?
C5 C4 H4 . . 120.4 ?
N1 C5 C4 . . 120.2(3) ?
N1 C5 C6 . . 116.3(3) ?
C4 C5 C6 . . 123.5(3) ?
C7 C6 C11 . . 118.0(3) ?
C7 C6 C5 . . 122.7(3) ?
C11 C6 C5 . . 119.3(3) ?
O1 C7 C6 . . 120.3(3) ?
O1 C7 C8 . . 118.4(3) ?
C6 C7 C8 . . 121.2(3) ?
C9 C8 C7 . . 117.3(3) ?
C9 C8 C16 . . 122.2(3) ?
C7 C8 C16 . . 120.5(3) ?
C8 C9 C10 . . 123.9(3) ?
C8 C9 H9 . . 118.1 ?
C10 C9 H9 . . 118.1 ?
C11 C10 C9 . . 116.7(3) ?
C11 C10 C12 . . 121.4(3) ?
C9 C10 C12 . . 121.8(3) ?
C10 C11 C6 . . 122.8(3) ?
C10 C11 H11 . . 118.6 ?
C6 C11 H11 . . 118.6 ?
C13 C12 C10 . . 108.2(3) ?
C13 C12 C14 . . 108.8(3) ?
C10 C12 C14 . . 111.9(3) ?
C13 C12 C15 . . 108.5(3) ?
C10 C12 C15 . . 111.8(3) ?
C14 C12 C15 . . 107.5(3) ?
C12 C13 H13A . . 109.5 ?
C12 C13 H13B . . 109.5 ?
H13A C13 H13B . . 109.5 ?
C12 C13 H13C . . 109.5 ?
H13A C13 H13C . . 109.5 ?
H13B C13 H13C . . 109.5 ?
C12 C14 H14A . . 109.5 ?
C12 C14 H14B . . 109.5 ?
H14A C14 H14B . . 109.5 ?
C12 C14 H14C . . 109.5 ?
H14A C14 H14C . . 109.5 ?
H14B C14 H14C . . 109.5 ?
C12 C15 H15A . . 109.5 ?
C12 C15 H15B . . 109.5 ?
H15A C15 H15B . . 109.5 ?
C12 C15 H15C . . 109.5 ?
H15A C15 H15C . . 109.5 ?
H15B C15 H15C . . 109.5 ?
C18 C16 C17 . . 110.4(3) ?
C18 C16 C8 . . 110.0(3) ?
C17 C16 C8 . . 110.5(3) ?
C18 C16 C19 . . 107.0(3) ?
C17 C16 C19 . . 107.3(3) ?
C8 C16 C19 . . 111.6(3) ?
C16 C17 H17A . . 109.5 ?
C16 C17 H17B . . 109.5 ?
H17A C17 H17B . . 109.5 ?
C16 C17 H17C . . 109.5 ?
H17A C17 H17C . . 109.5 ?
H17B C17 H17C . . 109.5 ?
C16 C18 H18A . . 109.5 ?
C16 C18 H18B . . 109.5 ?
H18A C18 H18B . . 109.5 ?
C16 C18 H18C . . 109.5 ?
H18A C18 H18C . . 109.5 ?
H18B C18 H18C . . 109.5 ?
C16 C19 H19A . . 109.5 ?
C16 C19 H19B . . 109.5 ?
H19A C19 H19B . . 109.5 ?
C16 C19 H19C . . 109.5 ?
H19A C19 H19C . . 109.5 ?
H19B C19 H19C . . 109.5 ?

loop_
_geom_bond_atom_site_label_1
_geom_bond_atom_site_label_2
_geom_bond_site_symmetry_2
_geom_bond_distance
_geom_bond_publ_flag
O1 C7 . 1.367(4) ?
O1 H1 . 0.91(5) ?
N1 C1 . 1.343(4) ?
N1 C5 . 1.354(5) ?
C1 C2 . 1.383(5) ?
C1 C1 2_566 1.494(8) ?
C2 C3 . 1.378(6) ?
C2 H2 . 0.95 ?
C3 C4 . 1.382(5) ?
C3 H3 . 0.95 ?
C4 C5 . 1.391(6) ?
C4 H4 . 0.95 ?
C5 C6 . 1.482(5) ?
C6 C7 . 1.410(5) ?
C6 C11 . 1.416(5) ?
C7 C8 . 1.412(5) ?
C8 C9 . 1.394(5) ?
C8 C16 . 1.538(5) ?
C9 C10 . 1.409(5) ?
C9 H9 . 0.95 ?
C10 C11 . 1.380(5) ?
C10 C12 . 1.529(5) ?
C11 H11 . 0.95 ?
C12 C13 . 1.527(6) ?
C12 C14 . 1.530(6) ?
C12 C15 . 1.537(5) ?
C13 H13A . 0.98 ?
C13 H13B . 0.98 ?
C13 H13C . 0.98 ?
C14 H14A . 0.98 ?
C14 H14B . 0.98 ?
C14 H14C . 0.98 ?
C15 H15A . 0.98 ?
C15 H15B . 0.98 ?
C15 H15C . 0.98 ?
C16 C18 . 1.534(6) ?
C16 C17 . 1.537(5) ?
C16 C19 . 1.542(5) ?
C17 H17A . 0.98 ?
C17 H17B . 0.98 ?
C17 H17C . 0.98 ?
C18 H18A . 0.98 ?
C18 H18B . 0.98 ?
C18 H18C . 0.98 ?
C19 H19A . 0.98 ?
C19 H19B . 0.98 ?
C19 H19C . 0.98 ?

loop_
_geom_hbond_atom_site_label_D
_geom_hbond_atom_site_label_H
_geom_hbond_atom_site_label_A
_geom_hbond_site_symmetry_A
_geom_hbond_distance_DH
_geom_hbond_distance_HA
_geom_hbond_distance_DA
_geom_hbond_angle_DHA
_geom_hbond_publ_flag
O1 H1 N1 . 0.91(5) 1.73(5) 2.550(4) 147.(5) ?

loop_
_geom_torsion_atom_site_label_1
_geom_torsion_atom_site_label_2
_geom_torsion_atom_site_label_3
_geom_torsion_atom_site_label_4
_geom_torsion_site_symmetry_1
_geom_torsion_site_symmetry_2
_geom_torsion_site_symmetry_3
_geom_torsion_site_symmetry_4
_geom_torsion
_geom_torsion_publ_flag
C5 N1 C1 C2 . . . . -0.4(6) ?
C5 N1 C1 C1 . . . 2_566 179.8(4) ?
N1 C1 C2 C3 . . . . -0.5(6) ?
C1 C1 C2 C3 2_566 . . . 179.3(5) ?
C1 C2 C3 C4 . . . . 0.4(7) ?
C2 C3 C4 C5 . . . . 0.5(7) ?
C1 N1 C5 C4 . . . . 1.3(6) ?
C1 N1 C5 C6 . . . . -179.5(3) ?
C3 C4 C5 N1 . . . . -1.4(6) ?
C3 C4 C5 C6 . . . . 179.5(4) ?
N1 C5 C6 C7 . . . . -12.9(5) ?
C4 C5 C6 C7 . . . . 166.2(4) ?
N1 C5 C6 C11 . . . . 166.7(3) ?
C4 C5 C6 C11 . . . . -14.2(6) ?
C11 C6 C7 O1 . . . . -179.0(3) ?
C5 C6 C7 O1 . . . . 0.5(5) ?
C11 C6 C7 C8 . . . . 1.2(5) ?
C5 C6 C7 C8 . . . . -179.3(3) ?
O1 C7 C8 C9 . . . . 179.5(3) ?
C6 C7 C8 C9 . . . . -0.7(5) ?
O1 C7 C8 C16 . . . . 0.0(5) ?
C6 C7 C8 C16 . . . . 179.8(3) ?
C7 C8 C9 C10 . . . . -0.6(5) ?
C16 C8 C9 C10 . . . . 178.8(3) ?
C8 C9 C10 C11 . . . . 1.5(5) ?
C8 C9 C10 C12 . . . . -175.2(3) ?
C9 C10 C11 C6 . . . . -1.0(5) ?
C12 C10 C11 C6 . . . . 175.7(3) ?
C7 C6 C11 C10 . . . . -0.3(5) ?
C5 C6 C11 C10 . . . . -179.9(3) ?
C11 C10 C12 C13 . . . . -90.4(4) ?
C9 C10 C12 C13 . . . . 86.1(4) ?
C11 C10 C12 C14 . . . . 29.5(5) ?
C9 C10 C12 C14 . . . . -154.0(4) ?
C11 C10 C12 C15 . . . . 150.2(4) ?
C9 C10 C12 C15 . . . . -33.3(5) ?
C9 C8 C16 C18 . . . . 119.0(4) ?
C7 C8 C16 C18 . . . . -61.6(4) ?
C9 C8 C16 C17 . . . . -118.8(4) ?
C7 C8 C16 C17 . . . . 60.6(4) ?
C9 C8 C16 C19 . . . . 0.4(5) ?
C7 C8 C16 C19 . . . . 179.8(3) ?
